data_4510472
loop_
_publ_author_name
'Madhu, Vedichi'
'Das, Samar K.'

_publ_section_title
;
 Diverse Supramolecular Architectures Having Well-Defined Void Spaces
 Formed from a Pseudorotaxane Cation: Influential Role of Metal Dithiolate
 Coordination Complex Anions
;
_journal_issue 5
_journal_name_full 'Crystal Growth &amp; Design'
_journal_page_first 2343
_journal_paper_doi 10.1021/cg500039y
_journal_volume 14
_journal_year 2014
_chemical_formula_sum 'C54 H52 Cu N8 O8 S4'
_chemical_formula_weight 1132.87
_chemical_name_systematic
; 
 ? 
;
_space_group_IT_number 15
_symmetry_cell_setting monoclinic
_symmetry_space_group_name_Hall '-C 2yc'
_symmetry_space_group_name_H-M 'C 1 2/c 1'
_atom_sites_solution_hydrogens geom
_atom_sites_solution_primary direct
_atom_sites_solution_secondary difmap
_audit_creation_method SHELXL-97
_cell_angle_alpha 90.00
_cell_angle_beta 110.17(3)
_cell_angle_gamma 90.00
_cell_formula_units_Z 4
_cell_length_a 14.630(3)
_cell_length_b 20.316(4)
_cell_length_c 19.240(4)
_cell_measurement_reflns_used 2545
_cell_measurement_temperature 298(2)
_cell_measurement_theta_max 19.13
_cell_measurement_theta_min 2.30
_cell_volume 5368(2)
_computing_cell_refinement 'Bruker Smart (2003)'
_computing_data_collection 'Bruker Smart (2003)'
_computing_data_reduction 'Bruker SAINT-plus (2003)'
_computing_molecular_graphics 'Diamond 2.1'
_computing_publication_material SHELXTL-97
_computing_structure_refinement 'SHELXL-97 (Sheldrick, 1997)'
_computing_structure_solution 'SHELXS-97 (Sheldrick, 1990)'
_diffrn_ambient_temperature 298(2)
_diffrn_measured_fraction_theta_full 1.000
_diffrn_measured_fraction_theta_max 1.000
_diffrn_measurement_device_type 'CCD area detector'
_diffrn_measurement_method 'phi and omega scans'
_diffrn_radiation_monochromator graphite
_diffrn_radiation_source 'fine-focus sealed tube'
_diffrn_radiation_type MoK\a
_diffrn_radiation_wavelength 0.71073
_diffrn_reflns_av_R_equivalents 0.0790
_diffrn_reflns_av_sigmaI/netI 0.0868
_diffrn_reflns_limit_h_max 17
_diffrn_reflns_limit_h_min -17
_diffrn_reflns_limit_k_max 24
_diffrn_reflns_limit_k_min -24
_diffrn_reflns_limit_l_max 22
_diffrn_reflns_limit_l_min -22
_diffrn_reflns_number 25544
_diffrn_reflns_theta_full 25.00
_diffrn_reflns_theta_max 25.00
_diffrn_reflns_theta_min 1.79
_exptl_absorpt_coefficient_mu 0.624
_exptl_absorpt_correction_T_max 0.9345
_exptl_absorpt_correction_T_min 0.8749
_exptl_absorpt_correction_type empirical
_exptl_absorpt_process_details 'SADABS (Sheldrick 1997)'
_exptl_crystal_colour 'dark brown'
_exptl_crystal_density_diffrn 1.402
_exptl_crystal_density_method 'not measured'
_exptl_crystal_description block
_exptl_crystal_F_000 2356
_exptl_crystal_size_max 0.22
_exptl_crystal_size_mid 0.16
_exptl_crystal_size_min 0.11
_refine_diff_density_max 0.704
_refine_diff_density_min -0.178
_refine_diff_density_rms 0.053
_refine_ls_extinction_method none
_refine_ls_goodness_of_fit_ref 0.881
_refine_ls_hydrogen_treatment mixed
_refine_ls_matrix_type full
_refine_ls_number_parameters 339
_refine_ls_number_reflns 4731
_refine_ls_number_restraints 0
_refine_ls_restrained_S_all 0.881
_refine_ls_R_factor_all 0.1154
_refine_ls_R_factor_gt 0.0523
_refine_ls_shift/su_max 0.001
_refine_ls_shift/su_mean 0.000
_refine_ls_structure_factor_coef Fsqd
_refine_ls_weighting_details 'calc w=1/[\s^2^(Fo^2^)+(0.0615P)^2^+0.0000P] where P=(Fo^2^+2Fc^2^)/3'
_refine_ls_weighting_scheme calc
_refine_ls_wR_factor_gt 0.1176
_refine_ls_wR_factor_ref 0.1345
_reflns_number_gt 2402
_reflns_number_total 4731
_reflns_threshold_expression >2sigma(I)
_cod_data_source_file cg500039y_si_003.cif
_cod_data_source_block compound1
_cod_depositor_comments 'Adding full bibliography for 4510472--4510476.cif.'
_cod_original_cell_volume 5367.9(19)
_cod_original_sg_symbol_H-M C2/c
_cod_database_code 4510472

loop_
_symmetry_equiv_pos_as_xyz
'x, y, z'
'-x, y, -z+1/2'
'x+1/2, y+1/2, z'
'-x+1/2, y+1/2, -z+1/2'
'-x, -y, -z'
'x, -y, z-1/2'
'-x+1/2, -y+1/2, -z'
'x+1/2, -y+1/2, z-1/2'

loop_
_atom_site_label
_atom_site_type_symbol
_atom_site_fract_x
_atom_site_fract_y
_atom_site_fract_z
_atom_site_U_iso_or_equiv
_atom_site_adp_type
_atom_site_occupancy
_atom_site_symmetry_multiplicity
_atom_site_calc_flag
_atom_site_refinement_flags
O1 O 0.2032(2) 0.26034(14) 0.30408(17) 0.0714(9) Uani 1 1 d .
O4 O 0.2192(2) 0.36799(14) 0.62869(17) 0.0650(8) Uani 1 1 d .
O3 O 0.0653(2) 0.36094(19) 0.4900(2) 0.0894(11) Uani 1 1 d .
O2 O 0.1208(2) 0.35355(15) 0.35521(18) 0.0776(10) Uani 1 1 d .
C17 C 0.2100(3) 0.3223(2) 0.2802(2) 0.0613(12) Uani 1 1 d .
C18 C 0.2577(4) 0.3384(2) 0.2315(3) 0.0800(15) Uani 1 1 d .
H18 H 0.2855 0.3049 0.2126 0.096 Uiso 1 1 calc R
C19 C 0.2653(5) 0.4012(3) 0.2103(3) 0.0989(19) Uani 1 1 d .
H19 H 0.2982 0.4110 0.1780 0.119 Uiso 1 1 calc R
C20 C 0.2234(5) 0.4488(3) 0.2379(3) 0.100(2) Uani 1 1 d .
H20 H 0.2277 0.4921 0.2236 0.120 Uiso 1 1 calc R
C21 C 0.1742(4) 0.4361(3) 0.2865(3) 0.0846(17) Uani 1 1 d .
H21 H 0.1472 0.4705 0.3049 0.102 Uiso 1 1 calc R
C22 C 0.1655(4) 0.3719(2) 0.3074(3) 0.0636(13) Uani 1 1 d .
C23 C 0.0599(5) 0.4021(3) 0.3701(3) 0.121(2) Uani 1 1 d .
H23A H 0.0995 0.4391 0.3952 0.145 Uiso 1 1 calc R
H23B H 0.0137 0.4179 0.3238 0.145 Uiso 1 1 calc R
C24 C 0.0089(4) 0.3767(4) 0.4145(4) 0.132(3) Uani 1 1 d .
H24A H -0.0249 0.3372 0.3909 0.158 Uiso 1 1 calc R
H24B H -0.0403 0.4086 0.4149 0.158 Uiso 1 1 calc R
C25 C 0.0752(4) 0.4119(3) 0.5404(3) 0.0797(15) Uani 1 1 d .
H25A H 0.0115 0.4297 0.5349 0.096 Uiso 1 1 calc R
H25B H 0.1141 0.4469 0.5305 0.096 Uiso 1 1 calc R
C26 C 0.1227(3) 0.3874(2) 0.6172(3) 0.0672(13) Uani 1 1 d .
H26A H 0.1225 0.4218 0.6521 0.081 Uiso 1 1 calc R
H26B H 0.0863 0.3503 0.6258 0.081 Uiso 1 1 calc R
C27 C 0.2776(4) 0.3545(2) 0.7031(3) 0.0772(15) Uani 1 1 d .
H27A H 0.2666 0.3887 0.7345 0.093 Uiso 1 1 calc R
H27B H 0.3455 0.3566 0.7072 0.093 Uiso 1 1 calc R
C16 C 0.2400(4) 0.2086(2) 0.2693(3) 0.0774(15) Uani 1 1 d .
H16A H 0.2077 0.2103 0.2160 0.093 Uiso 1 1 calc R
H16B H 0.3093 0.2145 0.2801 0.093 Uiso 1 1 calc R
N3 N -0.0111(4) -0.0911(2) 0.6487(2) 0.0860(13) Uani 1 1 d .
N4 N 0.1682(2) 0.18172(17) 0.50899(18) 0.0515(9) Uani 1 1 d .
C5 C 0.0587(4) -0.0967(2) 0.6206(3) 0.0722(14) Uani 1 1 d .
H5 H 0.0826 -0.1387 0.6180 0.087 Uiso 1 1 calc R
C6 C 0.0991(3) -0.0450(2) 0.5948(2) 0.0607(12) Uani 1 1 d .
H6 H 0.1486 -0.0525 0.5758 0.073 Uiso 1 1 calc R
C7 C -0.0416(4) -0.0304(3) 0.6515(3) 0.0972(19) Uani 1 1 d .
H7 H -0.0909 -0.0244 0.6711 0.117 Uiso 1 1 calc R
C8 C -0.0063(4) 0.0249(2) 0.6277(3) 0.0754(15) Uani 1 1 d .
H8 H -0.0309 0.0663 0.6321 0.090 Uiso 1 1 calc R
C9 C 0.0651(3) 0.0182(2) 0.5975(2) 0.0497(11) Uani 1 1 d .
C10 C 0.1033(3) 0.07505(19) 0.5682(2) 0.0445(10) Uani 1 1 d .
C11 C 0.1647(3) 0.0680(2) 0.5279(2) 0.0576(12) Uani 1 1 d .
H11 H 0.1854 0.0261 0.5204 0.069 Uiso 1 1 calc R
C12 C 0.1954(3) 0.1213(2) 0.4989(2) 0.0615(13) Uani 1 1 d .
H12 H 0.2362 0.1151 0.4715 0.074 Uiso 1 1 calc R
C13 C 0.0785(3) 0.1383(2) 0.5788(3) 0.0672(13) Uani 1 1 d .
H13 H 0.0389 0.1460 0.6067 0.081 Uiso 1 1 calc R
C14 C 0.1112(3) 0.1905(2) 0.5488(3) 0.0667(13) Uani 1 1 d .
H14 H 0.0930 0.2329 0.5566 0.080 Uiso 1 1 calc R
C15 C 0.2010(3) 0.2384(2) 0.4755(2) 0.0634(13) Uani 1 1 d .
H15A H 0.1544 0.2740 0.4676 0.076 Uiso 1 1 calc R
H15B H 0.2041 0.2257 0.4278 0.076 Uiso 1 1 calc R
Cu1 Cu 0.5000 0.17778(4) 0.2500 0.0594(3) Uani 1 2 d S
S1 S 0.45926(9) 0.25314(6) 0.15883(7) 0.0672(4) Uani 1 1 d .
S2 S 0.40246(10) 0.10219(6) 0.17458(7) 0.0724(4) Uani 1 1 d .
N1 N 0.3531(3) 0.2623(2) -0.0427(3) 0.1000(16) Uani 1 1 d .
N2 N 0.2695(4) 0.0712(3) -0.0201(3) 0.1106(18) Uani 1 1 d .
C1 C 0.3676(4) 0.2366(2) 0.0128(3) 0.0707(15) Uani 1 1 d .
C2 C 0.3924(3) 0.2062(2) 0.0840(3) 0.0585(12) Uani 1 1 d .
C3 C 0.3678(3) 0.1432(2) 0.0907(3) 0.0620(13) Uani 1 1 d .
C4 C 0.3123(4) 0.1048(3) 0.0271(3) 0.0779(16) Uani 1 1 d .

loop_
_atom_site_aniso_label
_atom_site_aniso_U_11
_atom_site_aniso_U_22
_atom_site_aniso_U_33
_atom_site_aniso_U_23
_atom_site_aniso_U_13
_atom_site_aniso_U_12
O1 0.104(3) 0.0412(19) 0.073(2) -0.0008(16) 0.036(2) 0.0078(17)
O4 0.067(2) 0.066(2) 0.070(2) 0.0085(17) 0.0340(19) 0.0101(17)
O3 0.081(3) 0.114(3) 0.071(3) 0.000(2) 0.025(2) 0.029(2)
O2 0.085(3) 0.073(2) 0.073(2) 0.0005(19) 0.024(2) 0.026(2)
C17 0.074(3) 0.045(3) 0.056(3) 0.003(3) 0.011(3) 0.004(3)
C18 0.103(4) 0.052(3) 0.081(4) 0.005(3) 0.027(3) 0.006(3)
C19 0.128(5) 0.078(4) 0.089(4) 0.015(4) 0.034(4) -0.005(4)
C20 0.124(6) 0.063(4) 0.080(4) 0.021(3) -0.007(4) -0.007(4)
C21 0.106(5) 0.053(4) 0.073(4) -0.006(3) 0.002(4) 0.017(3)
C22 0.073(4) 0.049(3) 0.052(3) -0.001(2) -0.001(3) 0.009(3)
C23 0.112(5) 0.163(6) 0.085(4) 0.034(4) 0.031(4) 0.074(5)
C24 0.072(4) 0.222(8) 0.091(5) 0.031(5) 0.016(4) 0.062(5)
C25 0.075(4) 0.074(4) 0.101(4) 0.024(3) 0.044(3) 0.026(3)
C26 0.064(3) 0.067(3) 0.081(4) -0.012(3) 0.038(3) 0.002(3)
C27 0.095(4) 0.053(3) 0.083(4) -0.002(3) 0.030(3) 0.002(3)
C16 0.106(4) 0.061(3) 0.069(3) -0.004(3) 0.034(3) -0.001(3)
N3 0.097(4) 0.083(3) 0.087(3) 0.016(3) 0.043(3) -0.010(3)
N4 0.052(2) 0.044(2) 0.058(2) 0.0010(19) 0.0196(19) -0.0022(19)
C5 0.082(4) 0.053(3) 0.070(3) 0.014(3) 0.011(3) 0.007(3)
C6 0.065(3) 0.055(3) 0.068(3) 0.008(2) 0.029(3) 0.005(3)
C7 0.109(5) 0.091(4) 0.118(5) 0.009(4) 0.074(4) -0.009(4)
C8 0.089(4) 0.060(3) 0.100(4) 0.005(3) 0.061(4) 0.000(3)
C9 0.052(3) 0.050(3) 0.046(3) -0.001(2) 0.016(2) -0.002(2)
C10 0.045(3) 0.044(3) 0.044(3) -0.006(2) 0.015(2) 0.004(2)
C11 0.063(3) 0.043(3) 0.076(3) 0.000(2) 0.036(3) 0.007(2)
C12 0.065(3) 0.056(3) 0.075(3) -0.003(3) 0.040(3) 0.002(3)
C13 0.073(3) 0.055(3) 0.092(4) -0.011(3) 0.051(3) -0.003(3)
C14 0.074(3) 0.040(3) 0.099(4) -0.009(3) 0.046(3) 0.003(2)
C15 0.065(3) 0.054(3) 0.068(3) 0.012(2) 0.020(3) -0.006(3)
Cu1 0.0765(6) 0.0452(5) 0.0731(6) 0.000 0.0469(5) 0.000
S1 0.0849(9) 0.0459(7) 0.0823(9) 0.0058(6) 0.0436(8) -0.0070(7)
S2 0.1023(11) 0.0496(7) 0.0787(9) 0.0033(7) 0.0485(8) -0.0166(7)
N1 0.094(4) 0.113(4) 0.097(4) 0.034(3) 0.039(3) -0.001(3)
N2 0.132(5) 0.113(4) 0.093(4) -0.013(3) 0.047(4) -0.055(4)
C1 0.063(3) 0.069(4) 0.087(4) 0.011(3) 0.035(3) -0.008(3)
C2 0.058(3) 0.054(3) 0.076(3) 0.009(3) 0.039(3) -0.003(2)
C3 0.063(3) 0.059(3) 0.080(4) 0.000(3) 0.045(3) -0.011(3)
C4 0.084(4) 0.074(4) 0.089(5) 0.009(3) 0.046(4) -0.020(3)

loop_
_atom_type_symbol
_atom_type_description
_atom_type_scat_dispersion_real
_atom_type_scat_dispersion_imag
_atom_type_scat_source
C C 0.0033 0.0016 'International Tables Vol C Tables 4.2.6.8 and 6.1.1.4'
H H 0.0000 0.0000 'International Tables Vol C Tables 4.2.6.8 and 6.1.1.4'
Cu Cu 0.3201 1.2651 'International Tables Vol C Tables 4.2.6.8 and 6.1.1.4'
N N 0.0061 0.0033 'International Tables Vol C Tables 4.2.6.8 and 6.1.1.4'
O O 0.0106 0.0060 'International Tables Vol C Tables 4.2.6.8 and 6.1.1.4'
S S 0.1246 0.1234 'International Tables Vol C Tables 4.2.6.8 and 6.1.1.4'

loop_
_geom_angle_atom_site_label_1
_geom_angle_atom_site_label_2
_geom_angle_atom_site_label_3
_geom_angle
_geom_angle_site_symmetry_1
_geom_angle_site_symmetry_3
C17 O1 C16 115.8(4) . .
C26 O4 C27 115.8(3) . .
C25 O3 C24 115.0(4) . .
C22 O2 C23 115.4(4) . .
O1 C17 C18 124.2(4) . .
O1 C17 C22 116.4(4) . .
C18 C17 C22 119.4(5) . .
C19 C18 C17 122.6(5) . .
C19 C18 H18 118.7 . .
C17 C18 H18 118.7 . .
C20 C19 C18 117.5(6) . .
C20 C19 H19 121.2 . .
C18 C19 H19 121.2 . .
C19 C20 C21 122.9(6) . .
C19 C20 H20 118.5 . .
C21 C20 H20 118.5 . .
C22 C21 C20 119.5(5) . .
C22 C21 H21 120.2 . .
C20 C21 H21 120.2 . .
O2 C22 C21 125.0(5) . .
O2 C22 C17 117.0(4) . .
C21 C22 C17 118.0(5) . .
C24 C23 O2 111.6(6) . .
C24 C23 H23A 109.3 . .
O2 C23 H23A 109.3 . .
C24 C23 H23B 109.3 . .
O2 C23 H23B 109.3 . .
H23A C23 H23B 108.0 . .
C23 C24 O3 117.0(5) . .
C23 C24 H24A 108.0 . .
O3 C24 H24A 108.0 . .
C23 C24 H24B 108.0 . .
O3 C24 H24B 108.0 . .
H24A C24 H24B 107.3 . .
O3 C25 C26 110.1(4) . .
O3 C25 H25A 109.6 . .
C26 C25 H25A 109.6 . .
O3 C25 H25B 109.6 . .
C26 C25 H25B 109.6 . .
H25A C25 H25B 108.2 . .
O4 C26 C25 110.5(4) . .
O4 C26 H26A 109.5 . .
C25 C26 H26A 109.5 . .
O4 C26 H26B 109.5 . .
C25 C26 H26B 109.5 . .
H26A C26 H26B 108.1 . .
O4 C27 C16 115.0(4) . 7_556
O4 C27 H27A 108.5 . .
C16 C27 H27A 108.5 7_556 .
O4 C27 H27B 108.5 . .
C16 C27 H27B 108.5 7_556 .
H27A C27 H27B 107.5 . .
C27 C16 O1 109.4(4) 7_556 .
C27 C16 H16A 109.8 7_556 .
O1 C16 H16A 109.8 . .
C27 C16 H16B 109.8 7_556 .
O1 C16 H16B 109.8 . .
H16A C16 H16B 108.2 . .
C5 N3 C7 114.8(5) . .
C14 N4 C12 119.3(4) . .
C14 N4 C15 120.8(4) . .
C12 N4 C15 119.9(4) . .
N3 C5 C6 124.9(5) . .
N3 C5 H5 117.5 . .
C6 C5 H5 117.5 . .
C5 C6 C9 119.3(4) . .
C5 C6 H6 120.4 . .
C9 C6 H6 120.4 . .
N3 C7 C8 125.3(5) . .
N3 C7 H7 117.4 . .
C8 C7 H7 117.4 . .
C9 C8 C7 119.2(5) . .
C9 C8 H8 120.4 . .
C7 C8 H8 120.4 . .
C8 C9 C6 116.5(4) . .
C8 C9 C10 121.9(4) . .
C6 C9 C10 121.6(4) . .
C13 C10 C11 115.9(4) . .
C13 C10 C9 121.6(4) . .
C11 C10 C9 122.5(4) . .
C12 C11 C10 121.1(4) . .
C12 C11 H11 119.4 . .
C10 C11 H11 119.4 . .
N4 C12 C11 121.2(4) . .
N4 C12 H12 119.4 . .
C11 C12 H12 119.4 . .
C14 C13 C10 121.0(4) . .
C14 C13 H13 119.5 . .
C10 C13 H13 119.5 . .
N4 C14 C13 121.4(4) . .
N4 C14 H14 119.3 . .
C13 C14 H14 119.3 . .
N4 C15 C15 110.9(4) . 7_556
N4 C15 H15A 109.5 . .
C15 C15 H15A 109.5 7_556 .
N4 C15 H15B 109.5 . .
C15 C15 H15B 109.5 7_556 .
H15A C15 H15B 108.1 . .
S1 Cu1 S1 94.16(7) . 2_655
S1 Cu1 S2 154.91(4) . 2_655
S1 Cu1 S2 91.32(5) 2_655 2_655
S1 Cu1 S2 91.32(5) . .
S1 Cu1 S2 154.91(4) 2_655 .
S2 Cu1 S2 94.03(8) 2_655 .
C2 S1 Cu1 101.33(16) . .
C3 S2 Cu1 100.92(17) . .
N1 C1 C2 176.0(6) . .
C3 C2 C1 121.0(5) . .
C3 C2 S1 122.6(4) . .
C1 C2 S1 116.4(3) . .
C2 C3 C4 121.5(4) . .
C2 C3 S2 123.0(4) . .
C4 C3 S2 115.4(3) . .
N2 C4 C3 175.7(6) . .

loop_
_geom_bond_atom_site_label_1
_geom_bond_atom_site_label_2
_geom_bond_distance
_geom_bond_site_symmetry_2
O1 C17 1.356(5) .
O1 C16 1.447(5) .
O4 C26 1.409(5) .
O4 C27 1.418(5) .
O3 C25 1.391(5) .
O3 C24 1.438(6) .
O2 C22 1.351(5) .
O2 C23 1.423(6) .
C17 C18 1.386(6) .
C17 C22 1.397(6) .
C18 C19 1.354(6) .
C18 H18 0.9300 .
C19 C20 1.348(7) .
C19 H19 0.9300 .
C20 C21 1.387(7) .
C20 H20 0.9300 .
C21 C22 1.384(6) .
C21 H21 0.9300 .
C23 C24 1.411(7) .
C23 H23A 0.9700 .
C23 H23B 0.9700 .
C24 H24A 0.9700 .
C24 H24B 0.9700 .
C25 C26 1.485(6) .
C25 H25A 0.9700 .
C25 H25B 0.9700 .
C26 H26A 0.9700 .
C26 H26B 0.9700 .
C27 C16 1.443(6) 7_556
C27 H27A 0.9700 .
C27 H27B 0.9700 .
C16 C27 1.443(6) 7_556
C16 H16A 0.9700 .
C16 H16B 0.9700 .
N3 C5 1.314(6) .
N3 C7 1.319(6) .
N4 C14 1.325(5) .
N4 C12 1.325(5) .
N4 C15 1.477(5) .
C5 C6 1.379(6) .
C5 H5 0.9300 .
C6 C9 1.384(5) .
C6 H6 0.9300 .
C7 C8 1.380(6) .
C7 H7 0.9300 .
C8 C9 1.367(6) .
C8 H8 0.9300 .
C9 C10 1.476(5) .
C10 C13 1.370(5) .
C10 C11 1.382(5) .
C11 C12 1.363(5) .
C11 H11 0.9300 .
C12 H12 0.9300 .
C13 C14 1.368(6) .
C13 H13 0.9300 .
C14 H14 0.9300 .
C15 C15 1.494(8) 7_556
C15 H15A 0.9700 .
C15 H15B 0.9700 .
Cu1 S1 2.2484(13) .
Cu1 S1 2.2484(13) 2_655
Cu1 S2 2.2520(14) 2_655
Cu1 S2 2.2521(14) .
S1 C2 1.723(5) .
S2 C3 1.730(5) .
N1 C1 1.141(6) .
N2 C4 1.136(6) .
C1 C2 1.429(6) .
C2 C3 1.347(6) .
C3 C4 1.442(7) .

loop_
_geom_hbond_atom_site_label_D
_geom_hbond_atom_site_label_H
_geom_hbond_atom_site_label_A
_geom_hbond_distance_DH
_geom_hbond_distance_HA
_geom_hbond_distance_DA
_geom_hbond_angle_DHA
_geom_hbond_site_symmetry_A
C15 H15A O3 0.97 2.32 3.256(6) 161.4 .
C12 H12 O4 0.93 2.26 3.122(5) 153.0 7_556
C11 H11 N2 0.93 2.59 3.489(6) 163.6 6_556
C5 H5 N1 0.93 2.82 3.669(7) 151.7 4_545
C13 H13 S1 0.93 2.71 3.483(4) 140.6 8_456
C21 H21 S2 0.93 2.84 3.712(5) 157.6 4
